data_4078264
loop_
_publ_author_name
'Xiong, Jing'
'Liu, Wei'
'Wang, Yong'
'Cui, Long'
'Li, Yi-Zhi'
'Zuo, Jing-Lin'

_publ_section_title
;
 Tricarbonyl Mono- and Dinuclear Rhenium(I) Complexes with Redox-Active
 Bis(pyrazole)--Tetrathiafulvalene Ligands: Syntheses, Crystal Structures,
 and Properties
;
_journal_issue 10
_journal_name_full Organometallics
_journal_page_first 3938
_journal_paper_doi 10.1021/om300159r
_journal_volume 31
_journal_year 2012
_chemical_formula_sum 'C21 H18 Cl N4 O3 Re S8'
_chemical_formula_weight 852.52
_chemical_name_systematic
; 
 ? 
;
_space_group_IT_number 2
_symmetry_cell_setting triclinic
_symmetry_space_group_name_Hall '-P 1'
_symmetry_space_group_name_H-M 'P -1'
_atom_sites_solution_hydrogens geom
_atom_sites_solution_primary direct
_atom_sites_solution_secondary difmap
_audit_creation_method SHELXL-97
_cell_angle_alpha 111.514(2)
_cell_angle_beta 95.467(3)
_cell_angle_gamma 109.355(2)
_cell_formula_units_Z 2
_cell_length_a 9.7921(11)
_cell_length_b 11.9791(13)
_cell_length_c 14.8214(16)
_cell_measurement_temperature 291(2)
_cell_volume 1478.7(3)
_computing_cell_refinement 'Bruker SMART'
_computing_data_collection 'Bruker SMART'
_computing_data_reduction 'Bruker SAINT'
_computing_molecular_graphics 'Bruker SHELXTL'
_computing_publication_material 'Bruker SHELXTL'
_computing_structure_refinement 'Bruker SHELXTL'
_computing_structure_solution 'Bruker SHELXTL'
_diffrn_ambient_temperature 291(2)
_diffrn_measured_fraction_theta_full 0.972
_diffrn_measured_fraction_theta_max 0.972
_diffrn_measurement_device_type 'CCD area detector'
_diffrn_measurement_method 'phi and omega scans'
_diffrn_radiation_monochromator graphite
_diffrn_radiation_source 'fine-focus sealed tube'
_diffrn_radiation_type MoK\a
_diffrn_radiation_wavelength 0.71073
_diffrn_reflns_av_R_equivalents 0.0263
_diffrn_reflns_av_sigmaI/netI 0.0534
_diffrn_reflns_limit_h_max 11
_diffrn_reflns_limit_h_min -12
_diffrn_reflns_limit_k_max 14
_diffrn_reflns_limit_k_min -14
_diffrn_reflns_limit_l_max 18
_diffrn_reflns_limit_l_min -17
_diffrn_reflns_number 7833
_diffrn_reflns_theta_full 26.00
_diffrn_reflns_theta_max 26.00
_diffrn_reflns_theta_min 2.27
_exptl_absorpt_coefficient_mu 4.796
_exptl_absorpt_correction_T_max 0.4184
_exptl_absorpt_correction_T_min 0.3469
_exptl_absorpt_correction_type multi-scan
_exptl_absorpt_process_details 'SADABS,2000; Bruker'
_exptl_crystal_colour yellow
_exptl_crystal_density_diffrn 1.915
_exptl_crystal_density_method 'not measured'
_exptl_crystal_description block
_exptl_crystal_F_000 832
_exptl_crystal_size_max 0.28
_exptl_crystal_size_mid 0.24
_exptl_crystal_size_min 0.22
_refine_diff_density_max 1.284
_refine_diff_density_min -1.430
_refine_diff_density_rms 0.152
_refine_ls_extinction_method none
_refine_ls_goodness_of_fit_ref 1.005
_refine_ls_hydrogen_treatment constr
_refine_ls_matrix_type full
_refine_ls_number_parameters 349
_refine_ls_number_reflns 5641
_refine_ls_number_restraints 0
_refine_ls_restrained_S_all 1.005
_refine_ls_R_factor_all 0.0499
_refine_ls_R_factor_gt 0.0429
_refine_ls_shift/su_max 0.000
_refine_ls_shift/su_mean 0.000
_refine_ls_structure_factor_coef Fsqd
_refine_ls_weighting_details 'calc w=1/[\s^2^(Fo^2^)+(0.0600P)^2^+1.5500P] where P=(Fo^2^+2Fc^2^)/3'
_refine_ls_weighting_scheme calc
_refine_ls_wR_factor_gt 0.0967
_refine_ls_wR_factor_ref 0.0983
_reflns_number_gt 4754
_reflns_number_total 5641
_reflns_threshold_expression >2sigma(I)
_cod_data_source_file om300159r_si_002.cif
_cod_data_source_block 1
_cod_depositor_comments
;
The following automatic conversions were performed:

'_symmetry_cell_setting' value 'Triclinic' changed to 'triclinic'
according to /home/saulius/struct/CIF-dictionaries/cif_core.dic
dictionary named 'cif_core.dic' version 2.4.1 from
2010-06-29.

'_exptl_absorpt_correction_type' value 'Multi-Scan'
changed to 'multi-scan' according to
/home/saulius/struct/CIF-dictionaries/cif_core.dic dictionary named
'cif_core.dic' version 2.4.1 from 2010-06-29.

Automatic conversion script
Id: cif_fix_values 1715 2011-07-08 13:25:40Z adriana 
;
_cod_database_code 4078264

loop_
_symmetry_equiv_pos_as_xyz
'x, y, z'
'-x, -y, -z'

loop_
_atom_site_label
_atom_site_type_symbol
_atom_site_fract_x
_atom_site_fract_y
_atom_site_fract_z
_atom_site_U_iso_or_equiv
_atom_site_adp_type
_atom_site_occupancy
_atom_site_symmetry_multiplicity
_atom_site_calc_flag
_atom_site_refinement_flags
C1 C -0.3608(7) -0.3352(7) 0.6075(5) 0.0381(15) Uani 1 1 d .
C2 C -0.1652(8) -0.4377(8) 0.5337(6) 0.0435(17) Uani 1 1 d .
C3 C -0.1587(8) -0.2196(7) 0.5323(5) 0.0397(16) Uani 1 1 d .
C4 C -0.1873(10) 0.0341(9) 1.0140(6) 0.055(2) Uani 1 1 d .
H4A H -0.1296 0.1222 1.0626 0.082 Uiso 1 1 calc R
H4B H -0.1637 -0.0254 1.0353 0.082 Uiso 1 1 calc R
H4C H -0.2917 0.0162 1.0072 0.082 Uiso 1 1 calc R
C5 C -0.1504(7) 0.0172(7) 0.9138(5) 0.0356(15) Uani 1 1 d .
C6 C -0.1029(7) 0.1038(6) 0.8741(5) 0.0327(13) Uani 1 1 d .
C7 C -0.0902(7) 0.0306(6) 0.7764(5) 0.0313(13) Uani 1 1 d .
C8 C -0.0457(10) 0.0823(7) 0.7024(6) 0.049(2) Uani 1 1 d .
H8A H 0.0599 0.1078 0.7094 0.074 Uiso 1 1 calc R
H8B H -0.0703 0.1568 0.7137 0.074 Uiso 1 1 calc R
H8C H -0.0980 0.0159 0.6361 0.074 Uiso 1 1 calc R
C9 C 0.1117(7) 0.3401(6) 0.9196(5) 0.0349(14) Uani 1 1 d .
C10 C 0.1549(7) 0.4203(7) 0.8757(5) 0.0364(15) Uani 1 1 d .
C11 C 0.0577(10) 0.4228(8) 0.6960(6) 0.054(2) Uani 1 1 d .
H11A H 0.1599 0.4632 0.6952 0.081 Uiso 1 1 calc R
H11B H -0.0042 0.4465 0.6585 0.081 Uiso 1 1 calc R
H11C H 0.0265 0.3296 0.6665 0.081 Uiso 1 1 calc R
C12 C 0.3727(7) 0.3525(7) 0.9000(5) 0.0364(15) Uani 1 1 d .
C13 C 0.4742(7) 0.3043(7) 0.8707(5) 0.0351(14) Uani 1 1 d .
C14 C 0.5712(13) 0.2574(12) 0.5686(8) 0.075(3) Uani 1 1 d .
H14A H 0.4661 0.2281 0.5650 0.112 Uiso 1 1 calc R
H14B H 0.5863 0.2370 0.5023 0.112 Uiso 1 1 calc R
H14C H 0.6184 0.3501 0.6081 0.112 Uiso 1 1 calc R
C15 C 0.5891(7) 0.2061(6) 0.7355(5) 0.0348(14) Uani 1 1 d .
C16 C 0.5411(7) 0.1193(6) 0.7711(5) 0.0336(14) Uani 1 1 d .
C17 C 0.2048(9) -0.0689(9) 0.5947(7) 0.052(2) Uani 1 1 d .
H17A H 0.1186 -0.0475 0.5967 0.078 Uiso 1 1 calc R
H17B H 0.1966 -0.1270 0.5275 0.078 Uiso 1 1 calc R
H17C H 0.2931 0.0096 0.6161 0.078 Uiso 1 1 calc R
C18 C 0.2142(7) -0.1334(6) 0.6623(5) 0.0317(13) Uani 1 1 d .
C19 C 0.3445(7) -0.1275(6) 0.7153(5) 0.0285(12) Uani 1 1 d .
C20 C 0.3021(6) -0.2054(6) 0.7666(6) 0.0342(15) Uani 1 1 d .
C21 C 0.3920(9) -0.2305(9) 0.8349(7) 0.059(2) Uani 1 1 d .
H21A H 0.3281 -0.2793 0.8644 0.089 Uiso 1 1 calc R
H21B H 0.4626 -0.1490 0.8866 0.089 Uiso 1 1 calc R
H21C H 0.4445 -0.2797 0.7987 0.089 Uiso 1 1 calc R
Cl1 Cl -0.16061(19) -0.36551(16) 0.76328(14) 0.0407(4) Uani 1 1 d .
N1 N -0.1277(6) -0.0930(5) 0.7622(4) 0.0339(12) Uani 1 1 d .
N2 N -0.1647(6) -0.0993(5) 0.8444(4) 0.0341(12) Uani 1 1 d .
N3 N 0.0947(5) -0.2079(5) 0.6832(4) 0.0297(11) Uani 1 1 d .
N4 N 0.1514(6) -0.2482(5) 0.7455(4) 0.0355(12) Uani 1 1 d .
O1 O -0.4889(6) -0.3708(6) 0.5938(5) 0.0646(17) Uani 1 1 d .
O2 O -0.1751(7) -0.5366(5) 0.4742(5) 0.0631(17) Uani 1 1 d .
O3 O -0.1695(7) -0.1884(6) 0.4676(4) 0.0590(16) Uani 1 1 d .
Re1 Re -0.15016(3) -0.27567(2) 0.634611(19) 0.02739(9) Uani 1 1 d .
S1 S 0.53049(17) -0.04195(17) 0.71842(15) 0.0392(4) Uani 1 1 d .
S2 S 0.6514(2) 0.1766(2) 0.62540(17) 0.0534(5) Uani 1 1 d .
S3 S 0.4896(2) 0.17159(18) 0.88601(14) 0.0412(4) Uani 1 1 d .
S4 S 0.5963(2) 0.36326(17) 0.80557(16) 0.0450(4) Uani 1 1 d .
S5 S 0.2511(2) 0.30101(19) 0.96915(14) 0.0408(4) Uani 1 1 d .
S6 S 0.3437(2) 0.47534(17) 0.87204(15) 0.0418(4) Uani 1 1 d .
S7 S -0.0713(2) 0.26948(17) 0.92827(15) 0.0417(4) Uani 1 1 d .
S8 S 0.0404(2) 0.47824(19) 0.82485(15) 0.0443(4) Uani 1 1 d .

loop_
_atom_site_aniso_label
_atom_site_aniso_U_11
_atom_site_aniso_U_22
_atom_site_aniso_U_33
_atom_site_aniso_U_23
_atom_site_aniso_U_13
_atom_site_aniso_U_12
C1 0.019(3) 0.035(3) 0.047(4) 0.006(3) 0.004(3) 0.008(3)
C2 0.031(4) 0.043(4) 0.052(4) 0.016(4) 0.001(3) 0.017(3)
C3 0.032(3) 0.032(3) 0.044(4) 0.013(3) -0.001(3) 0.007(3)
C4 0.062(5) 0.053(5) 0.041(4) 0.016(4) 0.020(4) 0.016(4)
C5 0.018(3) 0.047(4) 0.036(3) 0.017(3) 0.008(2) 0.006(3)
C6 0.022(3) 0.028(3) 0.045(4) 0.011(3) 0.014(3) 0.011(2)
C7 0.029(3) 0.024(3) 0.033(3) 0.009(3) 0.009(3) 0.005(2)
C8 0.081(6) 0.031(4) 0.044(4) 0.020(3) 0.028(4) 0.024(4)
C9 0.032(3) 0.023(3) 0.039(3) 0.006(3) 0.000(3) 0.008(3)
C10 0.029(3) 0.032(3) 0.037(4) 0.009(3) 0.003(3) 0.007(3)
C11 0.062(5) 0.042(4) 0.045(4) 0.019(4) -0.002(4) 0.009(4)
C12 0.030(3) 0.035(3) 0.036(3) 0.018(3) -0.006(3) 0.005(3)
C13 0.028(3) 0.034(3) 0.030(3) 0.012(3) 0.003(3) -0.001(3)
C14 0.081(7) 0.103(8) 0.066(6) 0.058(6) 0.028(5) 0.038(6)
C15 0.025(3) 0.033(3) 0.044(4) 0.017(3) 0.006(3) 0.008(3)
C16 0.022(3) 0.027(3) 0.048(4) 0.018(3) 0.007(3) 0.003(2)
C17 0.039(4) 0.075(6) 0.072(5) 0.060(5) 0.021(4) 0.023(4)
C18 0.037(3) 0.022(3) 0.042(4) 0.018(3) 0.017(3) 0.012(3)
C19 0.026(3) 0.021(3) 0.035(3) 0.012(2) 0.004(2) 0.006(2)
C20 0.015(3) 0.028(3) 0.063(4) 0.026(3) 0.004(3) 0.006(2)
C21 0.042(4) 0.061(5) 0.079(6) 0.046(5) -0.002(4) 0.013(4)
Cl1 0.0354(8) 0.0341(8) 0.0582(10) 0.0302(8) 0.0145(7) 0.0076(7)
N1 0.023(3) 0.030(3) 0.042(3) 0.013(2) 0.003(2) 0.006(2)
N2 0.032(3) 0.033(3) 0.036(3) 0.019(2) 0.008(2) 0.006(2)
N3 0.022(2) 0.027(3) 0.033(3) 0.009(2) 0.007(2) 0.006(2)
N4 0.023(3) 0.028(3) 0.046(3) 0.018(2) 0.001(2) 0.000(2)
O1 0.025(3) 0.069(4) 0.088(5) 0.027(4) 0.007(3) 0.012(3)
O2 0.053(3) 0.032(3) 0.077(4) 0.001(3) 0.020(3) 0.009(2)
O3 0.073(4) 0.073(4) 0.043(3) 0.036(3) 0.006(3) 0.034(3)
Re1 0.01814(13) 0.02263(13) 0.03436(14) 0.01062(10) 0.00212(9) 0.00261(9)
S1 0.0214(7) 0.0315(8) 0.0643(12) 0.0215(8) 0.0142(7) 0.0075(6)
S2 0.0552(12) 0.0643(13) 0.0587(12) 0.0375(11) 0.0288(10) 0.0280(10)
S3 0.0434(9) 0.0427(10) 0.0483(10) 0.0276(8) 0.0172(8) 0.0187(8)
S4 0.0433(10) 0.0310(8) 0.0628(12) 0.0259(8) 0.0214(9) 0.0082(7)
S5 0.0391(9) 0.0447(10) 0.0466(10) 0.0267(8) 0.0142(8) 0.0167(8)
S6 0.0348(9) 0.0308(8) 0.0581(11) 0.0237(8) 0.0048(8) 0.0075(7)
S7 0.0352(9) 0.0303(8) 0.0548(11) 0.0116(8) 0.0188(8) 0.0123(7)
S8 0.0448(10) 0.0422(10) 0.0493(10) 0.0197(8) 0.0077(8) 0.0221(8)

loop_
_atom_type_symbol
_atom_type_description
_atom_type_scat_dispersion_real
_atom_type_scat_dispersion_imag
_atom_type_scat_source
C C 0.0033 0.0016 'International Tables Vol C Tables 4.2.6.8 and 6.1.1.4'
H H 0.0000 0.0000 'International Tables Vol C Tables 4.2.6.8 and 6.1.1.4'
N N 0.0061 0.0033 'International Tables Vol C Tables 4.2.6.8 and 6.1.1.4'
O O 0.0106 0.0060 'International Tables Vol C Tables 4.2.6.8 and 6.1.1.4'
S S 0.1246 0.1234 'International Tables Vol C Tables 4.2.6.8 and 6.1.1.4'
Re Re -1.0185 7.2310 'International Tables Vol C Tables 4.2.6.8 and 6.1.1.4'
Cl Cl 0.1484 0.1585 'International Tables Vol C Tables 4.2.6.8 and 6.1.1.4'

loop_
_geom_angle_atom_site_label_1
_geom_angle_atom_site_label_2
_geom_angle_atom_site_label_3
_geom_angle
O1 C1 Re1 178.1(7)
O2 C2 Re1 178.6(8)
O3 C3 Re1 177.4(7)
C5 C4 H4A 109.5
C5 C4 H4B 109.5
H4A C4 H4B 109.5
C5 C4 H4C 109.5
H4A C4 H4C 109.5
H4B C4 H4C 109.5
N2 C5 C6 106.5(6)
N2 C5 C4 122.4(6)
C6 C5 C4 131.1(7)
C5 C6 C7 105.8(6)
C5 C6 S7 127.1(5)
C7 C6 S7 127.1(5)
N1 C7 C6 108.7(6)
N1 C7 C8 125.2(6)
C6 C7 C8 126.1(6)
C7 C8 H8A 109.5
C7 C8 H8B 109.5
H8A C8 H8B 109.5
C7 C8 H8C 109.5
H8A C8 H8C 109.5
H8B C8 H8C 109.5
C10 C9 S7 124.8(5)
C10 C9 S5 116.2(5)
S7 C9 S5 119.0(4)
C9 C10 S8 125.2(5)
C9 C10 S6 117.0(5)
S8 C10 S6 117.8(4)
S8 C11 H11A 109.5
S8 C11 H11B 109.5
H11A C11 H11B 109.5
S8 C11 H11C 109.5
H11A C11 H11C 109.5
H11B C11 H11C 109.5
C13 C12 S5 124.5(5)
C13 C12 S6 123.9(6)
S5 C12 S6 111.6(4)
C12 C13 S3 124.1(5)
C12 C13 S4 122.4(6)
S3 C13 S4 113.4(4)
S2 C14 H14A 109.5
S2 C14 H14B 109.5
H14A C14 H14B 109.5
S2 C14 H14C 109.5
H14A C14 H14C 109.5
H14B C14 H14C 109.5
C16 C15 S2 124.1(6)
C16 C15 S4 117.2(6)
S2 C15 S4 118.7(4)
C15 C16 S1 126.1(6)
C15 C16 S3 116.7(5)
S1 C16 S3 117.2(4)
C18 C17 H17A 109.5
C18 C17 H17B 109.5
H17A C17 H17B 109.5
C18 C17 H17C 109.5
H17A C17 H17C 109.5
H17B C17 H17C 109.5
N3 C18 C19 108.7(6)
N3 C18 C17 124.6(6)
C19 C18 C17 126.7(6)
C20 C19 C18 107.7(5)
C20 C19 S1 124.1(5)
C18 C19 S1 128.2(5)
N4 C20 C19 104.1(5)
N4 C20 C21 125.2(6)
C19 C20 C21 130.6(6)
C20 C21 H21A 109.5
C20 C21 H21B 109.5
H21A C21 H21B 109.5
C20 C21 H21C 109.5
H21A C21 H21C 109.5
H21B C21 H21C 109.5
N2 N1 C7 106.2(6)
N2 N1 Re1 119.2(4)
C7 N1 Re1 134.5(5)
N1 N2 C5 112.9(5)
N4 N3 C18 105.6(5)
N4 N3 Re1 119.1(4)
C18 N3 Re1 135.2(5)
N3 N4 C20 114.0(5)
C3 Re1 C1 87.7(3)
C3 Re1 C2 86.6(3)
C1 Re1 C2 90.8(3)
C3 Re1 N3 98.8(3)
C1 Re1 N3 173.2(3)
C2 Re1 N3 91.6(2)
C3 Re1 N1 98.3(3)
C1 Re1 N1 90.4(2)
C2 Re1 N1 174.9(3)
N3 Re1 N1 86.73(19)
C3 Re1 Cl1 175.1(2)
C1 Re1 Cl1 88.0(2)
C2 Re1 Cl1 91.0(2)
N3 Re1 Cl1 85.58(15)
N1 Re1 Cl1 84.08(15)
C19 S1 C16 100.1(3)
C15 S2 C14 102.1(4)
C13 S3 C16 91.0(3)
C13 S4 C15 91.2(3)
C12 S5 C9 93.7(3)
C10 S6 C12 93.2(3)
C6 S7 C9 100.8(3)
C10 S8 C11 101.1(4)

loop_
_geom_bond_atom_site_label_1
_geom_bond_atom_site_label_2
_geom_bond_distance
C1 O1 1.154(8)
C1 Re1 1.892(6)
C2 O2 1.153(9)
C2 Re1 1.915(8)
C3 O3 1.158(9)
C3 Re1 1.875(7)
C4 C5 1.518(10)
C4 H4A 0.9600
C4 H4B 0.9600
C4 H4C 0.9600
C5 N2 1.347(9)
C5 C6 1.349(10)
C6 C7 1.433(9)
C6 S7 1.748(7)
C7 N1 1.330(8)
C7 C8 1.478(9)
C8 H8A 0.9600
C8 H8B 0.9600
C8 H8C 0.9600
C9 C10 1.330(10)
C9 S7 1.750(7)
C9 S5 1.762(7)
C10 S8 1.745(7)
C10 S6 1.759(7)
C11 S8 1.823(9)
C11 H11A 0.9600
C11 H11B 0.9600
C11 H11C 0.9600
C12 C13 1.337(10)
C12 S5 1.748(7)
C12 S6 1.766(7)
C13 S3 1.738(7)
C13 S4 1.738(7)
C14 S2 1.799(10)
C14 H14A 0.9600
C14 H14B 0.9600
C14 H14C 0.9600
C15 C16 1.307(9)
C15 S2 1.752(7)
C15 S4 1.758(7)
C16 S1 1.760(7)
C16 S3 1.771(7)
C17 C18 1.486(9)
C17 H17A 0.9600
C17 H17B 0.9600
C17 H17C 0.9600
C18 N3 1.357(8)
C18 C19 1.400(9)
C19 C20 1.395(9)
C19 S1 1.755(6)
C20 N4 1.352(8)
C20 C21 1.455(10)
C21 H21A 0.9600
C21 H21B 0.9600
C21 H21C 0.9600
Cl1 Re1 2.5050(17)
N1 N2 1.324(8)
N1 Re1 2.231(6)
N3 N4 1.342(8)
N3 Re1 2.209(5)

loop_
_geom_torsion_atom_site_label_1
_geom_torsion_atom_site_label_2
_geom_torsion_atom_site_label_3
_geom_torsion_atom_site_label_4
_geom_torsion
N2 C5 C6 C7 0.1(7)
C4 C5 C6 C7 -178.8(7)
N2 C5 C6 S7 177.5(5)
C4 C5 C6 S7 -1.4(11)
C5 C6 C7 N1 -0.8(7)
S7 C6 C7 N1 -178.2(5)
C5 C6 C7 C8 178.2(7)
S7 C6 C7 C8 0.8(10)
S7 C9 C10 S8 3.9(9)
S5 C9 C10 S8 -177.7(4)
S7 C9 C10 S6 -177.8(4)
S5 C9 C10 S6 0.5(8)
S5 C12 C13 S3 6.6(9)
S6 C12 C13 S3 -172.7(4)
S5 C12 C13 S4 -177.8(4)
S6 C12 C13 S4 2.9(9)
S2 C15 C16 S1 0.7(9)
S4 C15 C16 S1 -177.2(4)
S2 C15 C16 S3 177.8(4)
S4 C15 C16 S3 -0.1(7)
N3 C18 C19 C20 2.5(8)
C17 C18 C19 C20 -178.0(7)
N3 C18 C19 S1 -178.4(5)
C17 C18 C19 S1 1.0(11)
C18 C19 C20 N4 -2.6(7)
S1 C19 C20 N4 178.3(5)
C18 C19 C20 C21 -177.8(8)
S1 C19 C20 C21 3.1(12)
C6 C7 N1 N2 1.1(7)
C8 C7 N1 N2 -177.8(7)
C6 C7 N1 Re1 177.1(4)
C8 C7 N1 Re1 -1.8(11)
C7 N1 N2 C5 -1.1(7)
Re1 N1 N2 C5 -177.9(4)
C6 C5 N2 N1 0.7(7)
C4 C5 N2 N1 179.7(6)
C19 C18 N3 N4 -1.3(7)
C17 C18 N3 N4 179.2(7)
C19 C18 N3 Re1 -178.3(4)
C17 C18 N3 Re1 2.2(11)
C18 N3 N4 C20 -0.4(7)
Re1 N3 N4 C20 177.2(5)
C19 C20 N4 N3 1.9(8)
C21 C20 N4 N3 177.5(7)
O3 C3 Re1 C1 -23(16)
O3 C3 Re1 C2 68(16)
O3 C3 Re1 N3 159(16)
O3 C3 Re1 N1 -113(16)
O3 C3 Re1 Cl1 7(18)
O1 C1 Re1 C3 -150(20)
O1 C1 Re1 C2 124(20)
O1 C1 Re1 N3 14(22)
O1 C1 Re1 N1 -51(20)
O1 C1 Re1 Cl1 33(20)
O2 C2 Re1 C3 -162(27)
O2 C2 Re1 C1 -74(27)
O2 C2 Re1 N3 99(27)
O2 C2 Re1 N1 29(28)
O2 C2 Re1 Cl1 14(27)
N4 N3 Re1 C3 -168.4(5)
C18 N3 Re1 C3 8.3(6)
N4 N3 Re1 C1 29(2)
C18 N3 Re1 C1 -155(2)
N4 N3 Re1 C2 -81.6(5)
C18 N3 Re1 C2 95.2(6)
N4 N3 Re1 N1 93.6(5)
C18 N3 Re1 N1 -89.6(6)
N4 N3 Re1 Cl1 9.3(4)
C18 N3 Re1 Cl1 -173.9(6)
N2 N1 Re1 C3 158.6(5)
C7 N1 Re1 C3 -17.0(7)
N2 N1 Re1 C1 70.9(5)
C7 N1 Re1 C1 -104.8(6)
N2 N1 Re1 C2 -33(3)
C7 N1 Re1 C2 152(3)
N2 N1 Re1 N3 -103.0(5)
C7 N1 Re1 N3 81.4(6)
N2 N1 Re1 Cl1 -17.1(4)
C7 N1 Re1 Cl1 167.3(6)
C20 C19 S1 C16 -118.7(6)
C18 C19 S1 C16 62.4(7)
C15 C16 S1 C19 -128.8(6)
S3 C16 S1 C19 54.1(4)
C16 C15 S2 C14 138.7(7)
S4 C15 S2 C14 -43.4(6)
C12 C13 S3 C16 144.8(6)
S4 C13 S3 C16 -31.2(4)
C15 C16 S3 C13 18.7(6)
S1 C16 S3 C13 -164.0(4)
C12 C13 S4 C15 -144.8(6)
S3 C13 S4 C15 31.2(4)
C16 C15 S4 C13 -18.5(6)
S2 C15 S4 C13 163.4(4)
C13 C12 S5 C9 -151.6(6)
S6 C12 S5 C9 27.7(4)
C10 C9 S5 C12 -17.3(6)
S7 C9 S5 C12 161.1(4)
C9 C10 S6 C12 16.4(6)
S8 C10 S6 C12 -165.2(4)
C13 C12 S6 C10 151.9(6)
S5 C12 S6 C10 -27.4(4)
C5 C6 S7 C9 126.9(6)
C7 C6 S7 C9 -56.2(6)
C10 C9 S7 C6 124.7(6)
S5 C9 S7 C6 -53.6(5)
C9 C10 S8 C11 -122.6(7)
S6 C10 S8 C11 59.2(5)
